data_7246417
loop_
_publ_author_name
'Acharya, Prasun'
'Kuila, Arun'
'Pramanik, Ushasi'
'Hathwar, Venkatesha R.'
'Brandao, Paula'
'Mukherjee, Saptarshi'
'Maity, Swapan'
'Maity, Tithi'
'Maity, Ribhu'
'Chandra Samanta, Bidhan'

_publ_section_title
;
 Combined theoretical and experimental insights on DNA and BSA binding
 interactions of Cu(ii) and Ni(ii) complexes along with the DPPH method of
 antioxidant assay and cytotoxicity studies
;
_journal_issue 11
_journal_name_full 'RSC Advances'
_journal_page_first 7632
_journal_page_last 7644
_journal_paper_doi 10.1039/D2RA08341H
_journal_volume 13
_journal_year 2023
_chemical_formula_sum 'C50 H70 Cl2 N12 Ni2 O12'
_chemical_formula_weight 1219.50
_space_group_crystal_system monoclinic
_space_group_IT_number 14
_space_group_name_Hall '-P 2ybc'
_space_group_name_H-M_alt 'P 1 21/c 1'
_atom_sites_solution_hydrogens mixed
_audit_creation_method SHELXL-2018/3
_audit_update_record
;
2022-06-17 deposited with the CCDC.	2023-02-21 downloaded from the CCDC.
;
_cell_angle_alpha 90
_cell_angle_beta 98.743(2)
_cell_angle_gamma 90
_cell_formula_units_Z 2
_cell_length_a 10.5595(5)
_cell_length_b 12.9431(7)
_cell_length_c 20.8682(11)
_cell_measurement_reflns_used 512
_cell_measurement_temperature 150(2)
_cell_measurement_theta_max 25.08
_cell_measurement_theta_min 2.90
_cell_volume 2819.0(3)
_computing_structure_refinement 'SHELXL-2018/3 (Sheldrick, 2018)'
_computing_structure_solution 'SHELXT 2018/2 (Sheldrick, 2018)'
_diffrn_ambient_temperature 150(2)
_diffrn_measured_fraction_theta_full 0.996
_diffrn_measured_fraction_theta_max 0.996
_diffrn_measurement_device_type CCD
_diffrn_measurement_method 'omega and phi scans'
_diffrn_radiation_type MoK\a
_diffrn_radiation_wavelength 0.71073
_diffrn_reflns_av_R_equivalents 0.0315
_diffrn_reflns_av_unetI/netI 0.0166
_diffrn_reflns_Laue_measured_fraction_full 0.996
_diffrn_reflns_Laue_measured_fraction_max 0.996
_diffrn_reflns_limit_h_max 11
_diffrn_reflns_limit_h_min -13
_diffrn_reflns_limit_k_max 16
_diffrn_reflns_limit_k_min -16
_diffrn_reflns_limit_l_max 26
_diffrn_reflns_limit_l_min -26
_diffrn_reflns_number 77937
_diffrn_reflns_point_group_measured_fraction_full 0.996
_diffrn_reflns_point_group_measured_fraction_max 0.996
_diffrn_reflns_theta_full 25.242
_diffrn_reflns_theta_max 27.129
_diffrn_reflns_theta_min 1.858
_diffrn_source 'fine-focus sealed tube'
_exptl_absorpt_coefficient_mu 0.833
_exptl_absorpt_correction_T_max 0.7455
_exptl_absorpt_correction_T_min 0.6454
_exptl_absorpt_correction_type multi-scan
_exptl_crystal_colour yellow
_exptl_crystal_density_diffrn 1.437
_exptl_crystal_description Block
_exptl_crystal_F_000 1280
_exptl_crystal_size_max 0.260
_exptl_crystal_size_mid 0.180
_exptl_crystal_size_min 0.040
_refine_diff_density_max 0.917
_refine_diff_density_min -0.972
_refine_diff_density_rms 0.058
_refine_ls_extinction_method none
_refine_ls_goodness_of_fit_ref 1.069
_refine_ls_hydrogen_treatment mixed
_refine_ls_matrix_type full
_refine_ls_number_parameters 373
_refine_ls_number_reflns 6226
_refine_ls_number_restraints 0
_refine_ls_restrained_S_all 1.069
_refine_ls_R_factor_all 0.0417
_refine_ls_R_factor_gt 0.0346
_refine_ls_shift/su_max 0.000
_refine_ls_shift/su_mean 0.000
_refine_ls_structure_factor_coef Fsqd
_refine_ls_weighting_details 'w=1/[\s^2^(Fo^2^)+(0.0352P)^2^+3.1742P] where P=(Fo^2^+2Fc^2^)/3'
_refine_ls_weighting_scheme calc
_refine_ls_wR_factor_gt 0.0857
_refine_ls_wR_factor_ref 0.0916
_reflns_Friedel_coverage 0.000
_reflns_number_gt 5407
_reflns_number_total 6226
_reflns_threshold_expression 'I > 2\s(I)'
_cod_data_source_file d2ra08341h2.cif
_cod_data_source_block f_CCDC1
_cod_original_sg_symbol_H-M 'P 21/c'
_cod_database_code 7246417
_shelx_shelxl_version_number 2018/3
_shelx_space_group_comment
;
The symmetry employed for this shelxl refinement is uniquely defined
by the following loop, which should always be used as a source of
symmetry information in preference to the above space-group names.
They are only intended as comments.
;
_shelx_estimated_absorpt_t_min 0.813
_shelx_estimated_absorpt_t_max 0.967

loop_
_space_group_symop_operation_xyz
'x, y, z'
'-x, y+1/2, -z+1/2'
'-x, -y, -z'
'x, -y-1/2, z-1/2'

loop_
_atom_site_label
_atom_site_type_symbol
_atom_site_fract_x
_atom_site_fract_y
_atom_site_fract_z
_atom_site_U_iso_or_equiv
_atom_site_adp_type
_atom_site_occupancy
_atom_site_site_symmetry_order
_atom_site_calc_flag
_atom_site_refinement_flags_posn
_atom_site_refinement_flags_adp
_atom_site_refinement_flags_occupancy
_atom_site_disorder_assembly
_atom_site_disorder_group
Ni1 Ni 1.000000 1.000000 0.500000 0.01494(8) Uani 1 2 d S . P . .
O1 O 0.90737(12) 0.87844(10) 0.44925(6) 0.0205(3) Uani 1 1 d . . . . .
N1 N 1.16684(14) 0.93285(11) 0.48252(7) 0.0189(3) Uani 1 1 d . . . . .
N2 N 1.02458(15) 0.89695(12) 0.58368(7) 0.0202(3) Uani 1 1 d . . . . .
H2A H 1.021(2) 0.8407(19) 0.5623(11) 0.026(6) Uiso 1 1 d . . . . .
C1 C 0.94450(18) 0.83595(13) 0.39779(8) 0.0199(3) Uani 1 1 d . . . . .
C2 C 0.8546(2) 0.78109(16) 0.35286(9) 0.0272(4) Uani 1 1 d . . . . .
H2 H 0.767652 0.777808 0.359536 0.033 Uiso 1 1 calc R U . . .
C3 C 0.8910(2) 0.73226(18) 0.29950(10) 0.0354(5) Uani 1 1 d . . . . .
H3 H 0.829711 0.693648 0.271119 0.043 Uiso 1 1 calc R U . . .
C4 C 1.0166(2) 0.7392(2) 0.28705(10) 0.0387(5) Uani 1 1 d . . . . .
H4 H 1.040368 0.707855 0.249477 0.046 Uiso 1 1 calc R U . . .
C5 C 1.1060(2) 0.79207(17) 0.32976(10) 0.0315(5) Uani 1 1 d . . . . .
H5 H 1.191558 0.796999 0.321148 0.038 Uiso 1 1 calc R U . . .
C6 C 1.07337(19) 0.83885(14) 0.38580(9) 0.0220(4) Uani 1 1 d . . . . .
C7 C 1.17827(18) 0.87599(14) 0.43363(9) 0.0216(4) Uani 1 1 d . . . . .
H7 H 1.262558 0.856266 0.428036 0.026 Uiso 1 1 calc R U . . .
C8 C 1.27970(17) 0.94212(14) 0.53302(9) 0.0218(4) Uani 1 1 d . . . . .
H8A H 1.290029 1.014732 0.547801 0.026 Uiso 1 1 calc R U . . .
H8B H 1.357726 0.921525 0.515264 0.026 Uiso 1 1 calc R U . . .
C9 C 1.26200(19) 0.87231(15) 0.59004(9) 0.0244(4) Uani 1 1 d . . . . .
H9A H 1.248654 0.800621 0.573874 0.029 Uiso 1 1 calc R U . . .
H9B H 1.342157 0.873228 0.621559 0.029 Uiso 1 1 calc R U . . .
C10 C 1.15122(19) 0.90137(15) 0.62545(9) 0.0243(4) Uani 1 1 d . . . . .
H10A H 1.150612 0.853947 0.662619 0.029 Uiso 1 1 calc R U . . .
H10B H 1.165318 0.972252 0.642916 0.029 Uiso 1 1 calc R U . . .
C11 C 0.9205(2) 0.89282(16) 0.62352(9) 0.0273(4) Uani 1 1 d . . . . .
H11A H 0.928067 0.829141 0.649227 0.041 Uiso 1 1 calc R U . . .
H11B H 0.837549 0.893911 0.595173 0.041 Uiso 1 1 calc R U . . .
H11C H 0.926900 0.952654 0.652608 0.041 Uiso 1 1 calc R U . . .
Ni2 Ni 0.500000 0.500000 0.500000 0.01707(9) Uani 1 2 d S . P . .
O2 O 0.40861(12) 0.54452(10) 0.57673(6) 0.0217(3) Uani 1 1 d . . . . .
N3 N 0.34628(15) 0.56720(12) 0.43804(7) 0.0207(3) Uani 1 1 d . . . . .
N4 N 0.43621(17) 0.38681(14) 0.31683(9) 0.0274(4) Uani 1 1 d . . . . .
H4A H 0.455(3) 0.426(2) 0.2824(13) 0.037(7) Uiso 1 1 d . . . . .
H4B H 0.494(3) 0.411(2) 0.3547(13) 0.039(7) Uiso 1 1 d . . . . .
N5 N 0.58648(15) 0.64412(12) 0.50275(8) 0.0210(3) Uani 1 1 d . . . . .
N6 N 0.71175(16) 0.77611(13) 0.48961(9) 0.0251(3) Uani 1 1 d . . . . .
H6 H 0.773(3) 0.811(2) 0.4788(12) 0.036(7) Uiso 1 1 d . . . . .
C12 C 0.28628(17) 0.56545(13) 0.57604(9) 0.0204(4) Uani 1 1 d . . . . .
C13 C 0.2341(2) 0.56447(16) 0.63461(10) 0.0285(4) Uani 1 1 d . . . . .
H13 H 0.287529 0.545684 0.673677 0.034 Uiso 1 1 calc R U . . .
C14 C 0.1083(2) 0.58988(18) 0.63671(11) 0.0348(5) Uani 1 1 d . . . . .
H14 H 0.076896 0.588850 0.677026 0.042 Uiso 1 1 calc R U . . .
C15 C 0.0260(2) 0.61718(17) 0.58034(11) 0.0322(5) Uani 1 1 d . . . . .
H15 H -0.060798 0.634805 0.581965 0.039 Uiso 1 1 calc R U . . .
C16 C 0.07325(19) 0.61802(15) 0.52247(10) 0.0270(4) Uani 1 1 d . . . . .
H16 H 0.017954 0.637040 0.484033 0.032 Uiso 1 1 calc R U . . .
C17 C 0.20159(18) 0.59145(14) 0.51846(9) 0.0218(4) Uani 1 1 d . . . . .
C18 C 0.24072(18) 0.59821(14) 0.45480(9) 0.0226(4) Uani 1 1 d . . . . .
H18 H 0.181110 0.629238 0.421695 0.027 Uiso 1 1 calc R U . . .
C19 C 0.3620(2) 0.59292(16) 0.37023(10) 0.0294(4) Uani 1 1 d . . . . .
H19A H 0.452735 0.582581 0.364886 0.035 Uiso 1 1 calc R U . . .
H19B H 0.340997 0.666732 0.361976 0.035 Uiso 1 1 calc R U . . .
C20 C 0.2769(2) 0.5270(2) 0.32031(11) 0.0372(5) Uani 1 1 d . . . . .
H20A H 0.186263 0.539929 0.324853 0.045 Uiso 1 1 calc R U . . .
H20B H 0.289036 0.549977 0.276405 0.045 Uiso 1 1 calc R U . . .
C21 C 0.3016(2) 0.41166(19) 0.32560(11) 0.0342(5) Uani 1 1 d . . . . .
H21A H 0.286220 0.387041 0.368665 0.041 Uiso 1 1 calc R U . . .
H21B H 0.241344 0.375203 0.292162 0.041 Uiso 1 1 calc R U . . .
C22 C 0.4577(2) 0.27488(17) 0.30599(11) 0.0371(5) Uani 1 1 d . . . . .
H22A H 0.432003 0.234794 0.341730 0.056 Uiso 1 1 calc R U . . .
H22B H 0.548659 0.262866 0.304077 0.056 Uiso 1 1 calc R U . . .
H22C H 0.406497 0.253294 0.265024 0.056 Uiso 1 1 calc R U . . .
C23 C 0.69351(18) 0.67379(14) 0.48258(9) 0.0234(4) Uani 1 1 d . . . . .
H23 H 0.750436 0.628418 0.465282 0.028 Uiso 1 1 calc R U . . .
C24 C 0.6102(2) 0.81482(15) 0.51539(11) 0.0294(4) Uani 1 1 d . . . . .
H24 H 0.595994 0.884924 0.525777 0.035 Uiso 1 1 calc R U . . .
C25 C 0.53348(19) 0.73291(14) 0.52318(10) 0.0263(4) Uani 1 1 d . . . . .
H25 H 0.455087 0.736479 0.540175 0.032 Uiso 1 1 calc R U . . .
Cl1 Cl 0.58037(6) 0.47511(5) 0.17776(3) 0.04038(14) Uani 1 1 d . . . . .
O102 O 0.4856(2) 0.52103(17) 0.21240(10) 0.0640(6) Uani 1 1 d . . . . .
O103 O 0.5492(2) 0.49241(19) 0.11064(9) 0.0638(6) Uani 1 1 d . . . . .
O101 O 0.5914(2) 0.36894(17) 0.19361(13) 0.0733(7) Uani 1 1 d . . . . .
O104 O 0.7022(2) 0.5235(2) 0.19999(13) 0.0814(8) Uani 1 1 d . . . . .

loop_
_atom_site_aniso_label
_atom_site_aniso_U_11
_atom_site_aniso_U_22
_atom_site_aniso_U_33
_atom_site_aniso_U_23
_atom_site_aniso_U_13
_atom_site_aniso_U_12
Ni1 0.01458(16) 0.01408(15) 0.01652(15) 0.00014(11) 0.00349(11) -0.00100(11)
O1 0.0198(7) 0.0188(6) 0.0237(6) -0.0043(5) 0.0063(5) -0.0046(5)
N1 0.0161(7) 0.0180(7) 0.0229(7) 0.0022(6) 0.0043(6) -0.0008(6)
N2 0.0209(8) 0.0192(8) 0.0202(7) 0.0014(6) 0.0028(6) -0.0015(6)
C1 0.0247(9) 0.0156(8) 0.0196(8) 0.0008(6) 0.0039(7) 0.0010(7)
C2 0.0266(10) 0.0275(10) 0.0266(9) -0.0032(8) 0.0007(8) -0.0021(8)
C3 0.0400(13) 0.0363(12) 0.0268(10) -0.0101(9) -0.0051(9) 0.0024(10)
C4 0.0423(13) 0.0495(14) 0.0237(10) -0.0126(9) 0.0026(9) 0.0124(11)
C5 0.0309(11) 0.0389(12) 0.0255(10) -0.0018(8) 0.0072(8) 0.0093(9)
C6 0.0250(10) 0.0203(9) 0.0212(8) 0.0000(7) 0.0052(7) 0.0036(7)
C7 0.0183(9) 0.0206(9) 0.0272(9) 0.0023(7) 0.0077(7) 0.0027(7)
C8 0.0152(9) 0.0217(9) 0.0280(9) -0.0003(7) 0.0012(7) -0.0001(7)
C9 0.0206(9) 0.0220(9) 0.0286(9) 0.0034(7) -0.0020(7) 0.0013(7)
C10 0.0264(10) 0.0252(9) 0.0201(8) 0.0035(7) -0.0010(7) 0.0001(7)
C11 0.0277(11) 0.0306(10) 0.0247(9) 0.0073(8) 0.0079(8) -0.0008(8)
Ni2 0.01516(16) 0.01451(15) 0.02222(16) 0.00121(11) 0.00506(12) -0.00126(11)
O2 0.0176(6) 0.0233(7) 0.0251(6) 0.0006(5) 0.0056(5) 0.0002(5)
N3 0.0202(8) 0.0168(7) 0.0253(7) 0.0016(6) 0.0039(6) 0.0000(6)
N4 0.0262(9) 0.0302(9) 0.0256(8) 0.0003(7) 0.0035(7) -0.0009(7)
N5 0.0188(8) 0.0174(7) 0.0274(8) 0.0009(6) 0.0054(6) -0.0022(6)
N6 0.0207(8) 0.0191(8) 0.0374(9) -0.0019(7) 0.0104(7) -0.0057(6)
C12 0.0181(9) 0.0152(8) 0.0290(9) -0.0014(7) 0.0071(7) -0.0023(6)
C13 0.0264(11) 0.0327(10) 0.0273(9) -0.0006(8) 0.0074(8) -0.0017(8)
C14 0.0301(12) 0.0404(12) 0.0378(11) -0.0056(9) 0.0176(9) -0.0017(9)
C15 0.0195(10) 0.0335(11) 0.0456(12) -0.0054(9) 0.0110(9) 0.0012(8)
C16 0.0189(10) 0.0239(9) 0.0378(11) -0.0028(8) 0.0030(8) 0.0013(7)
C17 0.0192(9) 0.0162(8) 0.0306(9) -0.0020(7) 0.0056(7) -0.0016(7)
C18 0.0197(9) 0.0198(8) 0.0276(9) 0.0009(7) 0.0013(7) 0.0011(7)
C19 0.0313(11) 0.0285(10) 0.0292(10) 0.0079(8) 0.0077(8) 0.0075(8)
C20 0.0286(12) 0.0543(14) 0.0278(10) 0.0008(10) 0.0013(8) 0.0128(10)
C21 0.0235(11) 0.0470(13) 0.0315(10) -0.0071(9) 0.0024(8) -0.0022(9)
C22 0.0424(14) 0.0317(11) 0.0370(11) -0.0027(9) 0.0058(10) 0.0008(10)
C23 0.0200(9) 0.0182(9) 0.0330(10) -0.0013(7) 0.0075(7) -0.0019(7)
C24 0.0292(11) 0.0177(9) 0.0441(12) -0.0019(8) 0.0144(9) -0.0009(8)
C25 0.0224(10) 0.0192(9) 0.0398(11) -0.0002(8) 0.0126(8) -0.0005(7)
Cl1 0.0399(3) 0.0473(3) 0.0368(3) 0.0143(2) 0.0154(2) 0.0136(2)
O102 0.0719(15) 0.0703(14) 0.0589(12) 0.0269(10) 0.0388(11) 0.0339(11)
O103 0.0585(13) 0.0981(18) 0.0362(10) 0.0183(10) 0.0118(9) 0.0238(12)
O101 0.0819(17) 0.0489(12) 0.0988(18) 0.0253(12) 0.0448(14) 0.0189(11)
O104 0.0597(16) 0.111(2) 0.0745(16) -0.0065(15) 0.0137(12) -0.0271(14)

loop_
_atom_type_symbol
_atom_type_description
_atom_type_scat_dispersion_real
_atom_type_scat_dispersion_imag
_atom_type_scat_source
C C 0.0033 0.0016 'International Tables Vol C Tables 4.2.6.8 and 6.1.1.4'
H H 0.0000 0.0000 'International Tables Vol C Tables 4.2.6.8 and 6.1.1.4'
N N 0.0061 0.0033 'International Tables Vol C Tables 4.2.6.8 and 6.1.1.4'
O O 0.0106 0.0060 'International Tables Vol C Tables 4.2.6.8 and 6.1.1.4'
Cl Cl 0.1484 0.1585 'International Tables Vol C Tables 4.2.6.8 and 6.1.1.4'
Ni Ni 0.3393 1.1124 'International Tables Vol C Tables 4.2.6.8 and 6.1.1.4'

loop_
_geom_angle_atom_site_label_1
_geom_angle_atom_site_label_2
_geom_angle_atom_site_label_3
_geom_angle
_geom_angle_site_symmetry_1
_geom_angle_site_symmetry_3
_geom_angle_publ_flag
N1 Ni1 N1 180.0 . 3_776 ?
N1 Ni1 O1 86.46(6) . . ?
N1 Ni1 O1 93.54(6) 3_776 . ?
N1 Ni1 O1 93.54(6) . 3_776 ?
N1 Ni1 O1 86.46(6) 3_776 3_776 ?
O1 Ni1 O1 180.00(8) . 3_776 ?
N1 Ni1 N2 83.23(6) . . ?
N1 Ni1 N2 96.77(6) 3_776 . ?
O1 Ni1 N2 86.21(6) . . ?
O1 Ni1 N2 93.79(6) 3_776 . ?
N1 Ni1 N2 96.77(6) . 3_776 ?
N1 Ni1 N2 83.23(6) 3_776 3_776 ?
O1 Ni1 N2 93.79(6) . 3_776 ?
O1 Ni1 N2 86.21(6) 3_776 3_776 ?
N2 Ni1 N2 180.0 . 3_776 ?
C1 O1 Ni1 124.13(11) . . ?
C7 N1 C8 117.02(15) . . ?
C7 N1 Ni1 125.10(13) . . ?
C8 N1 Ni1 117.60(11) . . ?
C11 N2 C10 110.64(15) . . ?
C11 N2 Ni1 117.70(12) . . ?
C10 N2 Ni1 115.73(11) . . ?
C11 N2 H2A 106.6(16) . . ?
C10 N2 H2A 107.9(16) . . ?
Ni1 N2 H2A 96.5(16) . . ?
O1 C1 C2 119.67(17) . . ?
O1 C1 C6 122.94(16) . . ?
C2 C1 C6 117.35(17) . . ?
C3 C2 C1 121.3(2) . . ?
C3 C2 H2 119.3 . . ?
C1 C2 H2 119.3 . . ?
C2 C3 C4 120.6(2) . . ?
C2 C3 H3 119.7 . . ?
C4 C3 H3 119.7 . . ?
C5 C4 C3 119.33(19) . . ?
C5 C4 H4 120.3 . . ?
C3 C4 H4 120.3 . . ?
C4 C5 C6 121.5(2) . . ?
C4 C5 H5 119.3 . . ?
C6 C5 H5 119.3 . . ?
C5 C6 C1 119.83(18) . . ?
C5 C6 C7 117.12(18) . . ?
C1 C6 C7 122.50(16) . . ?
N1 C7 C6 125.67(17) . . ?
N1 C7 H7 117.2 . . ?
C6 C7 H7 117.2 . . ?
N1 C8 C9 109.15(15) . . ?
N1 C8 H8A 109.9 . . ?
C9 C8 H8A 109.9 . . ?
N1 C8 H8B 109.9 . . ?
C9 C8 H8B 109.9 . . ?
H8A C8 H8B 108.3 . . ?
C10 C9 C8 115.20(16) . . ?
C10 C9 H9A 108.5 . . ?
C8 C9 H9A 108.5 . . ?
C10 C9 H9B 108.5 . . ?
C8 C9 H9B 108.5 . . ?
H9A C9 H9B 107.5 . . ?
N2 C10 C9 113.33(15) . . ?
N2 C10 H10A 108.9 . . ?
C9 C10 H10A 108.9 . . ?
N2 C10 H10B 108.9 . . ?
C9 C10 H10B 108.9 . . ?
H10A C10 H10B 107.7 . . ?
N2 C11 H11A 109.5 . . ?
N2 C11 H11B 109.5 . . ?
H11A C11 H11B 109.5 . . ?
N2 C11 H11C 109.5 . . ?
H11A C11 H11C 109.5 . . ?
H11B C11 H11C 109.5 . . ?
O2 Ni2 O2 180.0 3_666 . ?
O2 Ni2 N5 89.05(6) 3_666 3_666 ?
O2 Ni2 N5 90.95(6) . 3_666 ?
O2 Ni2 N5 90.95(6) 3_666 . ?
O2 Ni2 N5 89.05(6) . . ?
N5 Ni2 N5 180.0 3_666 . ?
O2 Ni2 N3 87.34(6) 3_666 3_666 ?
O2 Ni2 N3 92.66(6) . 3_666 ?
N5 Ni2 N3 86.59(6) 3_666 3_666 ?
N5 Ni2 N3 93.41(6) . 3_666 ?
O2 Ni2 N3 92.66(6) 3_666 . ?
O2 Ni2 N3 87.34(6) . . ?
N5 Ni2 N3 93.41(6) 3_666 . ?
N5 Ni2 N3 86.59(6) . . ?
N3 Ni2 N3 180.0 3_666 . ?
C12 O2 Ni2 128.27(12) . . ?
C18 N3 C19 114.64(16) . . ?
C18 N3 Ni2 125.69(13) . . ?
C19 N3 Ni2 119.33(12) . . ?
C22 N4 C21 113.42(18) . . ?
C22 N4 H4A 111.4(16) . . ?
C21 N4 H4A 107.0(16) . . ?
C22 N4 H4B 110.4(16) . . ?
C21 N4 H4B 108.6(16) . . ?
H4A N4 H4B 106(2) . . ?
C23 N5 C25 105.31(15) . . ?
C23 N5 Ni2 130.31(13) . . ?
C25 N5 Ni2 124.22(12) . . ?
C23 N6 C24 107.24(16) . . ?
C23 N6 H6 127.0(18) . . ?
C24 N6 H6 125.7(18) . . ?
O2 C12 C13 119.90(17) . . ?
O2 C12 C17 123.12(16) . . ?
C13 C12 C17 116.97(17) . . ?
C14 C13 C12 122.0(2) . . ?
C14 C13 H13 119.0 . . ?
C12 C13 H13 119.0 . . ?
C13 C14 C15 120.9(2) . . ?
C13 C14 H14 119.6 . . ?
C15 C14 H14 119.6 . . ?
C16 C15 C14 118.63(19) . . ?
C16 C15 H15 120.7 . . ?
C14 C15 H15 120.7 . . ?
C15 C16 C17 121.97(19) . . ?
C15 C16 H16 119.0 . . ?
C17 C16 H16 119.0 . . ?
C16 C17 C12 119.49(17) . . ?
C16 C17 C18 116.63(17) . . ?
C12 C17 C18 123.79(17) . . ?
N3 C18 C17 127.62(17) . . ?
N3 C18 H18 116.2 . . ?
C17 C18 H18 116.2 . . ?
N3 C19 C20 112.59(18) . . ?
N3 C19 H19A 109.1 . . ?
C20 C19 H19A 109.1 . . ?
N3 C19 H19B 109.1 . . ?
C20 C19 H19B 109.1 . . ?
H19A C19 H19B 107.8 . . ?
C21 C20 C19 115.00(18) . . ?
C21 C20 H20A 108.5 . . ?
C19 C20 H20A 108.5 . . ?
C21 C20 H20B 108.5 . . ?
C19 C20 H20B 108.5 . . ?
H20A C20 H20B 107.5 . . ?
N4 C21 C20 111.06(18) . . ?
N4 C21 H21A 109.4 . . ?
C20 C21 H21A 109.4 . . ?
N4 C21 H21B 109.4 . . ?
C20 C21 H21B 109.4 . . ?
H21A C21 H21B 108.0 . . ?
N4 C22 H22A 109.5 . . ?
N4 C22 H22B 109.5 . . ?
H22A C22 H22B 109.5 . . ?
N4 C22 H22C 109.5 . . ?
H22A C22 H22C 109.5 . . ?
H22B C22 H22C 109.5 . . ?
N5 C23 N6 111.54(17) . . ?
N5 C23 H23 124.2 . . ?
N6 C23 H23 124.2 . . ?
C25 C24 N6 106.19(17) . . ?
C25 C24 H24 126.9 . . ?
N6 C24 H24 126.9 . . ?
C24 C25 N5 109.71(17) . . ?
C24 C25 H25 125.1 . . ?
N5 C25 H25 125.1 . . ?
O103 Cl1 O101 112.69(16) . . ?
O103 Cl1 O104 108.28(15) . . ?
O101 Cl1 O104 107.99(17) . . ?
O103 Cl1 O102 110.88(13) . . ?
O101 Cl1 O102 108.70(13) . . ?
O104 Cl1 O102 108.16(17) . . ?

loop_
_geom_bond_atom_site_label_1
_geom_bond_atom_site_label_2
_geom_bond_distance
_geom_bond_site_symmetry_2
_geom_bond_publ_flag
Ni1 N1 2.0464(15) . ?
Ni1 N1 2.0464(15) 3_776 ?
Ni1 O1 2.0588(12) . ?
Ni1 O1 2.0589(12) 3_776 ?
Ni1 N2 2.1813(15) . ?
Ni1 N2 2.1814(15) 3_776 ?
O1 C1 1.318(2) . ?
N1 C7 1.278(2) . ?
N1 C8 1.471(2) . ?
N2 C11 1.476(2) . ?
N2 C10 1.482(2) . ?
N2 H2A 0.85(2) . ?
C1 C2 1.419(3) . ?
C1 C6 1.421(3) . ?
C2 C3 1.385(3) . ?
C2 H2 0.9500 . ?
C3 C4 1.393(3) . ?
C3 H3 0.9500 . ?
C4 C5 1.378(3) . ?
C4 H4 0.9500 . ?
C5 C6 1.405(3) . ?
C5 H5 0.9500 . ?
C6 C7 1.455(3) . ?
C7 H7 0.9500 . ?
C8 C9 1.528(3) . ?
C8 H8A 0.9900 . ?
C8 H8B 0.9900 . ?
C9 C10 1.523(3) . ?
C9 H9A 0.9900 . ?
C9 H9B 0.9900 . ?
C10 H10A 0.9900 . ?
C10 H10B 0.9900 . ?
C11 H11A 0.9800 . ?
C11 H11B 0.9800 . ?
C11 H11C 0.9800 . ?
Ni2 O2 2.0728(13) 3_666 ?
Ni2 O2 2.0729(13) . ?
Ni2 N5 2.0738(15) 3_666 ?
Ni2 N5 2.0738(15) . ?
Ni2 N3 2.1035(16) 3_666 ?
Ni2 N3 2.1035(16) . ?
O2 C12 1.318(2) . ?
N3 C18 1.282(2) . ?
N3 C19 1.488(2) . ?
N4 C22 1.489(3) . ?
N4 C21 1.495(3) . ?
N4 H4A 0.93(3) . ?
N4 H4B 0.97(3) . ?
N5 C23 1.322(2) . ?
N5 C25 1.374(2) . ?
N6 C23 1.343(2) . ?
N6 C24 1.366(3) . ?
N6 H6 0.84(3) . ?
C12 C13 1.415(3) . ?
C12 C17 1.425(3) . ?
C13 C14 1.376(3) . ?
C13 H13 0.9500 . ?
C14 C15 1.397(3) . ?
C14 H14 0.9500 . ?
C15 C16 1.375(3) . ?
C15 H15 0.9500 . ?
C16 C17 1.413(3) . ?
C16 H16 0.9500 . ?
C17 C18 1.453(3) . ?
C18 H18 0.9500 . ?
C19 C20 1.528(3) . ?
C19 H19A 0.9900 . ?
C19 H19B 0.9900 . ?
C20 C21 1.517(3) . ?
C20 H20A 0.9900 . ?
C20 H20B 0.9900 . ?
C21 H21A 0.9900 . ?
C21 H21B 0.9900 . ?
C22 H22A 0.9800 . ?
C22 H22B 0.9800 . ?
C22 H22C 0.9800 . ?
C23 H23 0.9500 . ?
C24 C25 1.359(3) . ?
C24 H24 0.9500 . ?
C25 H25 0.9500 . ?
Cl1 O103 1.407(2) . ?
Cl1 O101 1.414(2) . ?
Cl1 O104 1.442(3) . ?
Cl1 O102 1.4479(19) . ?
